data_2231500
loop_
_publ_author_name
'Li, Yu-Feng'
'Wang, Wen-Mei'

_publ_section_title
;
 <i>N</i>-(4-Chlorophenyl)-4-methylpiperazine-1-carboxamide
;
_journal_coeditor_code HB6351
_journal_issue 9
_journal_name_full 'Acta Crystallographica Section E'
_journal_page_first o2453
_journal_paper_doi 10.1107/S1600536811034283
_journal_volume 67
_journal_year 2011
_chemical_formula_iupac 'C12 H16 Cl N3 O'
_chemical_formula_moiety 'C12 H16 Cl N3 O'
_chemical_formula_sum 'C12 H16 Cl N3 O'
_chemical_formula_weight 253.73
_chemical_name_systematic
;
<i>N</i>-(4-Chlorophenyl)-4-methylpiperazine-1-carboxamide
;
_space_group_IT_number 60
_symmetry_cell_setting orthorhombic
_symmetry_space_group_name_Hall '-P 2n 2ab'
_symmetry_space_group_name_H-M 'P b c n'
_atom_sites_solution_hydrogens geom
_atom_sites_solution_primary direct
_atom_sites_solution_secondary difmap
_audit_creation_method SHELXL-97
_cell_angle_alpha 90.00
_cell_angle_beta 90.00
_cell_angle_gamma 90.00
_cell_formula_units_Z 8
_cell_length_a 24.920(5)
_cell_length_b 9.5033(19)
_cell_length_c 11.064(2)
_cell_measurement_reflns_used 2077
_cell_measurement_temperature 293(2)
_cell_measurement_theta_max 27.42
_cell_measurement_theta_min 3.22
_cell_volume 2620.2(9)
_computing_cell_refinement 'SAINT (Bruker, 1997)'
_computing_data_collection 'SMART (Bruker, 1997)'
_computing_data_reduction 'SAINT (Bruker, 1997)'
_computing_molecular_graphics 'SHELXTL (Sheldrick, 2008)'
_computing_publication_material 'SHELXTL (Sheldrick, 2008)'
_computing_structure_refinement 'SHELXL97 (Sheldrick, 2008)'
_computing_structure_solution 'SHELXS97 (Sheldrick, 2008)'
_diffrn_ambient_temperature 293(2)
_diffrn_measured_fraction_theta_full 0.998
_diffrn_measured_fraction_theta_max 0.998
_diffrn_measurement_device_type 'Bruker SMART CCD'
_diffrn_measurement_method '\f and \w scans'
_diffrn_radiation_monochromator graphite
_diffrn_radiation_source 'fine-focus sealed tube'
_diffrn_radiation_type MoK\a
_diffrn_radiation_wavelength 0.71073
_diffrn_reflns_av_R_equivalents 0.0452
_diffrn_reflns_av_sigmaI/netI 0.0267
_diffrn_reflns_limit_h_max 32
_diffrn_reflns_limit_h_min -31
_diffrn_reflns_limit_k_max 10
_diffrn_reflns_limit_k_min -12
_diffrn_reflns_limit_l_max 14
_diffrn_reflns_limit_l_min -14
_diffrn_reflns_number 23785
_diffrn_reflns_theta_full 27.48
_diffrn_reflns_theta_max 27.48
_diffrn_reflns_theta_min 3.26
_exptl_absorpt_coefficient_mu 0.280
_exptl_absorpt_correction_type none
_exptl_crystal_colour colorless
_exptl_crystal_density_diffrn 1.286
_exptl_crystal_density_method 'not measured'
_exptl_crystal_description block
_exptl_crystal_F_000 1072
_exptl_crystal_size_max 0.22
_exptl_crystal_size_mid 0.20
_exptl_crystal_size_min 0.18
_refine_diff_density_max 0.251
_refine_diff_density_min -0.597
_refine_ls_extinction_method none
_refine_ls_goodness_of_fit_ref 1.108
_refine_ls_hydrogen_treatment constr
_refine_ls_matrix_type full
_refine_ls_number_parameters 154
_refine_ls_number_reflns 3006
_refine_ls_number_restraints 0
_refine_ls_restrained_S_all 1.108
_refine_ls_R_factor_all 0.0830
_refine_ls_R_factor_gt 0.0594
_refine_ls_shift/su_max 0.000
_refine_ls_shift/su_mean 0.000
_refine_ls_structure_factor_coef Fsqd
_refine_ls_weighting_details 'calc w=1/[\s^2^(Fo^2^)+(0.1054P)^2^+0.5647P] where P=(Fo^2^+2Fc^2^)/3'
_refine_ls_weighting_scheme calc
_refine_ls_wR_factor_gt 0.1545
_refine_ls_wR_factor_ref 0.1919
_reflns_number_gt 2077
_reflns_number_total 3006
_reflns_threshold_expression I>2\s(I)
_cod_data_source_file hb6351.cif
_cod_data_source_block I
_cod_original_cell_volume 2620.3(9)
_cod_database_code 2231500
_cod_database_fobs_code 2231500

loop_
_symmetry_equiv_pos_as_xyz
'x, y, z'
'-x+1/2, -y+1/2, z+1/2'
'-x, y, -z+1/2'
'x+1/2, -y+1/2, -z'
'-x, -y, -z'
'x-1/2, y-1/2, -z-1/2'
'x, -y, z-1/2'
'-x-1/2, y-1/2, z'

loop_
_atom_site_type_symbol
_atom_site_label
_atom_site_fract_x
_atom_site_fract_y
_atom_site_fract_z
_atom_site_U_iso_or_equiv
_atom_site_adp_type
_atom_site_calc_flag
_atom_site_refinement_flags
_atom_site_occupancy
_atom_site_symmetry_multiplicity
Cl Cl1 0.07382(3) 0.14060(8) 0.66714(8) 0.0750(3) Uani d . 1 1
O O1 0.28704(6) 0.11160(14) 1.01352(17) 0.0559(5) Uani d . 1 1
C C6 0.28896(7) -0.0180(2) 1.0143(2) 0.0424(5) Uani d . 1 1
C C7 0.21110(7) -0.0415(2) 0.88098(19) 0.0399(5) Uani d . 1 1
N N3 0.25282(6) -0.09932(17) 0.95154(18) 0.0453(5) Uani d . 1 1
H H3A 0.2558 -0.1894 0.9555 0.054 Uiso calc R 1 1
C C12 0.16012(8) -0.0996(2) 0.8900(2) 0.0479(5) Uani d . 1 1
H H12A 0.1541 -0.1754 0.9415 0.058 Uiso calc R 1 1
C C11 0.11817(8) -0.0447(3) 0.8224(2) 0.0516(6) Uani d . 1 1
H H11A 0.0840 -0.0836 0.8282 0.062 Uiso calc R 1 1
C C10 0.12738(8) 0.0675(2) 0.7469(2) 0.0501(5) Uani d . 1 1
C C9 0.17805(9) 0.1239(2) 0.7340(2) 0.0522(6) Uani d . 1 1
H H9A 0.1840 0.1981 0.6809 0.063 Uiso calc R 1 1
C C8 0.21988(8) 0.0687(2) 0.8010(2) 0.0464(5) Uani d . 1 1
H H8A 0.2542 0.1057 0.7925 0.056 Uiso calc R 1 1
N N2 0.32650(7) -0.08928(19) 1.0782(2) 0.0558(6) Uani d . 1 1
N N1 0.43172(7) -0.1934(2) 1.1165(2) 0.0605(6) Uani d . 1 1
C C3 0.33749(9) -0.2391(2) 1.0715(3) 0.0593(7) Uani d . 1 1
H H3B 0.3139 -0.2824 1.0126 0.071 Uiso calc R 1 1
H H3C 0.3306 -0.2822 1.1495 0.071 Uiso calc R 1 1
C C4 0.36406(10) -0.0151(3) 1.1554(3) 0.0681(8) Uani d . 1 1
H H4A 0.3592 -0.0450 1.2385 0.082 Uiso calc R 1 1
H H4B 0.3572 0.0852 1.1512 0.082 Uiso calc R 1 1
C C5 0.42085(10) -0.0446(3) 1.1162(3) 0.0719(8) Uani d . 1 1
H H5A 0.4265 -0.0074 1.0356 0.086 Uiso calc R 1 1
H H5B 0.4456 0.0025 1.1705 0.086 Uiso calc R 1 1
C C2 0.39479(11) -0.2641(3) 1.0361(3) 0.0647(7) Uani d . 1 1
H H2A 0.4021 -0.3643 1.0372 0.078 Uiso calc R 1 1
H H2B 0.4004 -0.2305 0.9542 0.078 Uiso calc R 1 1
C C1 0.48742(12) -0.2234(5) 1.0819(4) 0.1134(15) Uani d . 1 1
H H1A 0.5114 -0.1767 1.1367 0.170 Uiso calc R 1 1
H H1B 0.4937 -0.1902 1.0012 0.170 Uiso calc R 1 1
H H1C 0.4936 -0.3231 1.0851 0.170 Uiso calc R 1 1

loop_
_atom_site_aniso_label
_atom_site_aniso_U_11
_atom_site_aniso_U_22
_atom_site_aniso_U_33
_atom_site_aniso_U_12
_atom_site_aniso_U_13
_atom_site_aniso_U_23
Cl1 0.0629(4) 0.0773(5) 0.0846(6) 0.0211(3) -0.0201(3) 0.0074(4)
O1 0.0555(9) 0.0286(7) 0.0836(13) 0.0032(6) -0.0119(8) -0.0023(7)
C6 0.0424(10) 0.0319(9) 0.0529(13) 0.0009(7) -0.0027(8) 0.0008(8)
C7 0.0433(10) 0.0341(9) 0.0422(11) 0.0036(8) -0.0015(8) 0.0007(8)
N3 0.0477(9) 0.0295(8) 0.0587(12) 0.0000(7) -0.0117(8) 0.0055(7)
C12 0.0493(11) 0.0431(11) 0.0514(13) -0.0051(9) -0.0025(9) 0.0047(9)
C11 0.0419(10) 0.0536(13) 0.0591(15) -0.0025(9) -0.0016(9) -0.0004(11)
C10 0.0499(12) 0.0490(12) 0.0514(13) 0.0120(9) -0.0052(9) -0.0021(10)
C9 0.0592(13) 0.0455(11) 0.0520(14) 0.0077(9) 0.0019(10) 0.0093(10)
C8 0.0433(10) 0.0436(11) 0.0523(13) 0.0014(8) 0.0018(9) 0.0060(9)
N2 0.0542(11) 0.0345(9) 0.0787(15) 0.0054(8) -0.0240(10) -0.0057(9)
N1 0.0428(10) 0.0548(12) 0.0838(16) 0.0033(8) -0.0014(9) -0.0012(11)
C3 0.0574(13) 0.0342(11) 0.0862(19) 0.0016(9) -0.0252(12) 0.0045(11)
C4 0.0611(13) 0.0508(14) 0.092(2) 0.0102(11) -0.0304(13) -0.0211(14)
C5 0.0595(14) 0.0533(14) 0.103(2) -0.0107(11) -0.0139(14) 0.0008(15)
C2 0.0767(16) 0.0486(13) 0.0689(18) 0.0123(12) -0.0063(13) -0.0065(12)
C1 0.0538(18) 0.113(3) 0.173(4) 0.0106(17) 0.023(2) -0.011(3)

loop_
_atom_type_symbol
_atom_type_description
_atom_type_scat_dispersion_real
_atom_type_scat_dispersion_imag
_atom_type_scat_source
C C 0.0033 0.0016 'International Tables Vol C Tables 4.2.6.8 and 6.1.1.4'
H H 0.0000 0.0000 'International Tables Vol C Tables 4.2.6.8 and 6.1.1.4'
N N 0.0061 0.0033 'International Tables Vol C Tables 4.2.6.8 and 6.1.1.4'
O O 0.0106 0.0060 'International Tables Vol C Tables 4.2.6.8 and 6.1.1.4'
Cl Cl 0.1484 0.1585 'International Tables Vol C Tables 4.2.6.8 and 6.1.1.4'

loop_
_geom_angle_atom_site_label_1
_geom_angle_atom_site_label_2
_geom_angle_atom_site_label_3
_geom_angle
O1 C6 N2 122.02(19)
O1 C6 N3 122.22(18)
N2 C6 N3 115.75(17)
C8 C7 C12 119.35(19)
C8 C7 N3 122.00(17)
C12 C7 N3 118.63(18)
C6 N3 C7 122.87(16)
C6 N3 H3A 118.6
C7 N3 H3A 118.6
C11 C12 C7 120.0(2)
C11 C12 H12A 120.0
C7 C12 H12A 120.0
C10 C11 C12 119.6(2)
C10 C11 H11A 120.2
C12 C11 H11A 120.2
C11 C10 C9 121.2(2)
C11 C10 Cl1 119.27(17)
C9 C10 Cl1 119.57(18)
C10 C9 C8 119.2(2)
C10 C9 H9A 120.4
C8 C9 H9A 120.4
C9 C8 C7 120.6(2)
C9 C8 H8A 119.7
C7 C8 H8A 119.7
C6 N2 C4 120.68(18)
C6 N2 C3 126.47(18)
C4 N2 C3 112.64(17)
C5 N1 C2 109.6(2)
C5 N1 C1 111.6(2)
C2 N1 C1 110.5(3)
N2 C3 C2 110.4(2)
N2 C3 H3B 109.6
C2 C3 H3B 109.6
N2 C3 H3C 109.6
C2 C3 H3C 109.6
H3B C3 H3C 108.1
N2 C4 C5 110.3(2)
N2 C4 H4A 109.6
C5 C4 H4A 109.6
N2 C4 H4B 109.6
C5 C4 H4B 109.6
H4A C4 H4B 108.1
N1 C5 C4 111.0(2)
N1 C5 H5A 109.4
C4 C5 H5A 109.4
N1 C5 H5B 109.4
C4 C5 H5B 109.4
H5A C5 H5B 108.0
N1 C2 C3 111.8(2)
N1 C2 H2A 109.3
C3 C2 H2A 109.3
N1 C2 H2B 109.3
C3 C2 H2B 109.3
H2A C2 H2B 107.9
N1 C1 H1A 109.5
N1 C1 H1B 109.5
H1A C1 H1B 109.5
N1 C1 H1C 109.5
H1A C1 H1C 109.5
H1B C1 H1C 109.5

loop_
_geom_bond_atom_site_label_1
_geom_bond_atom_site_label_2
_geom_bond_distance
Cl1 C10 1.745(2)
O1 C6 1.232(2)
C6 N2 1.355(3)
C6 N3 1.375(3)
C7 C8 1.388(3)
C7 C12 1.389(3)
C7 N3 1.411(2)
N3 H3A 0.8600
C12 C11 1.388(3)
C12 H12A 0.9300
C11 C10 1.374(3)
C11 H11A 0.9300
C10 C9 1.379(3)
C9 C8 1.383(3)
C9 H9A 0.9300
C8 H8A 0.9300
N2 C4 1.450(3)
N2 C3 1.452(3)
N1 C5 1.440(3)
N1 C2 1.446(3)
N1 C1 1.468(3)
C3 C2 1.500(4)
C3 H3B 0.9700
C3 H3C 0.9700
C4 C5 1.506(4)
C4 H4A 0.9700
C4 H4B 0.9700
C5 H5A 0.9700
C5 H5B 0.9700
C2 H2A 0.9700
C2 H2B 0.9700
C1 H1A 0.9600
C1 H1B 0.9600
C1 H1C 0.9600

loop_
_geom_hbond_atom_site_label_D
_geom_hbond_atom_site_label_H
_geom_hbond_atom_site_label_A
_geom_hbond_site_symmetry_A
_geom_hbond_distance_DH
_geom_hbond_distance_HA
_geom_hbond_distance_DA
_geom_hbond_angle_DHA
N3 H3A O1 8_655 0.86 2.26 3.001(2) 144

loop_
_cod_related_entry_id
_cod_related_entry_database
_cod_related_entry_code
1 ChemSpider 205408
